data_4111241
loop_
_publ_author_name
'Hillary M. Peltier'
'Jeffrey P. McMahon'
'Andrew W. Patterson'
'Jonathan A. Ellman'

_publ_section_title
;
 The Total Synthesis of Tubulysin D
;
_journal_name_full 'Journal of the American Chemical Society'
_journal_page_first 16018
_journal_page_last 16019
_journal_paper_doi 10.1021/ja067177z
_journal_volume 128
_journal_year 2006
_chemical_formula_sum 'C17 H29 N O4 S'
_chemical_formula_weight 343.48
_space_group_IT_number 19
_symmetry_cell_setting orthorhombic
_symmetry_Int_Tables_number 19
_symmetry_space_group_name_Hall 'P 2ac 2ab'
_symmetry_space_group_name_H-M 'P 21 21 21'
_audit_creation_date 'Mon Jul 11 14:38:45 2005'
_audit_creation_method 'by teXsan'
_cell_angle_alpha 90
_cell_angle_beta 90
_cell_angle_gamma 90
_cell_formula_units_Z 4
_cell_length_a 6.5003(9)
_cell_length_b 16.178(2)
_cell_length_c 18.895(3)
_cell_measurement_reflns_used 4407
_cell_measurement_temperature 181.2
_cell_measurement_theta_max 26.0
_cell_measurement_theta_min 2.5
_cell_volume 1987.0(5)
_computing_cell_refinement 'Bruker-AXS SAINT v6.40'
_computing_data_collection 'Bruker-AXS SMART v5.631'
_computing_data_reduction 'Bruker-AXS SAINT v6.40'
_computing_publication_material teXsan
_computing_structure_refinement teXsan
_computing_structure_solution SIR97
_diffrn_measured_fraction_theta_full 1.5910
_diffrn_measured_fraction_theta_max 1.5910
_diffrn_measurement_device_type 'Bruker APEX'
_diffrn_measurement_method \w-scans
_diffrn_radiation_type 'Mo K\a'
_diffrn_radiation_wavelength 0.7107
_diffrn_reflns_av_R_equivalents 0.019
_diffrn_reflns_limit_h_max 8
_diffrn_reflns_limit_h_min 0
_diffrn_reflns_limit_k_max 21
_diffrn_reflns_limit_k_min 0
_diffrn_reflns_limit_l_max 24
_diffrn_reflns_limit_l_min -24
_diffrn_reflns_number 11612
_diffrn_reflns_theta_full 27.68
_diffrn_reflns_theta_max 27.68
_diffrn_standards_decay_% 0
_diffrn_standards_interval_count 0
_diffrn_standards_interval_time 0
_diffrn_standards_number 0
_exptl_absorpt_coefficient_mu 0.180
_exptl_absorpt_correction_T_max 0.965
_exptl_absorpt_correction_T_min 0.830
_exptl_absorpt_correction_type empirical
_exptl_absorpt_process_details 'Blessing, 1995'
_exptl_crystal_colour colorless
_exptl_crystal_density_diffrn 1.148
_exptl_crystal_description bladelike
_exptl_crystal_F_000 744.00
_exptl_crystal_size_max 0.420
_exptl_crystal_size_mid 0.300
_exptl_crystal_size_min 0.200
_refine_diff_density_max 0.29
_refine_diff_density_min -0.16
_refine_ls_extinction_method none
_refine_ls_goodness_of_fit_ref 1.704
_refine_ls_hydrogen_treatment constr
_refine_ls_number_parameters 208
_refine_ls_number_reflns 3648
_refine_ls_R_factor_all 0.0398
_refine_ls_R_factor_gt 0.0337
_refine_ls_shift/su_max 0.0003
_refine_ls_structure_factor_coef F
_refine_ls_weighting_details 'w = 1/[\s^2^(Fo) + 0.00022|Fo|^2^]'
_refine_ls_weighting_scheme calc
_refine_ls_wR_factor_all 0.0419
_refine_ls_wR_factor_ref 0.0410
_reflns_number_gt 3648
_reflns_number_total 4248
_reflns_threshold_expression F^2^>3.0\s(F^2^)
_cod_data_source_file ja067177zsi20061006_021001.cif
_cod_data_source_block Jonathon_McMahon_jm541
_cod_original_cell_volume 1987.1(5)
_cod_original_sg_symbol_H-M 'P 21 21 21 '
_cod_original_formula_sum 'C17 H29 N O4 S '
_cod_database_code 4111241

loop_
_symmetry_equiv_pos_as_xyz
x,y,z
1/2-x,-y,1/2+z
1/2+x,1/2-y,-z
-x,1/2+y,1/2-z

loop_
_atom_site_label
_atom_site_type_symbol
_atom_site_fract_x
_atom_site_fract_y
_atom_site_fract_z
_atom_site_U_iso_or_equiv
_atom_site_adp_type
_atom_site_occupancy
_atom_site_calc_flag
S S 0.14237(7) 0.22111(3) 0.16029(2) 0.0286(1) Uani 1.00 d
O1 O 0.0298(2) 0.21607(8) 0.09091(6) 0.0377(3) Uani 1.00 d
O2 O 0.3932(3) 0.00973(9) 0.29160(7) 0.0553(5) Uani 1.00 d
O3 O 0.4263(3) 0.10015(10) 0.37876(7) 0.0577(5) Uani 1.00 d
O4 O 0.6527(2) 0.28615(9) 0.04998(6) 0.0439(4) Uani 1.00 d
N1 N 0.3875(2) 0.20109(8) 0.15118(7) 0.0279(4) Uani 1.00 d
C1 C 0.6820(4) -0.0469(1) 0.0453(1) 0.0597(8) Uani 1.00 d
C2 C 0.7099(6) -0.1321(2) 0.0405(1) 0.083(1) Uani 1.00 d
C3 C 0.5661(7) -0.1854(2) 0.0661(2) 0.087(1) Uani 1.00 d
C4 C 0.3932(6) -0.1546(2) 0.0972(1) 0.0764(10) Uani 1.00 d
C5 C 0.3628(4) -0.0697(1) 0.1025(1) 0.0536(7) Uani 1.00 d
C6 C 0.5069(4) -0.0149(1) 0.07590(9) 0.0412(6) Uani 1.00 d
C7 C 0.4712(3) 0.0774(1) 0.07861(10) 0.0390(5) Uani 1.00 d
C8 C 0.4443(3) 0.1126(1) 0.15377(9) 0.0284(4) Uani 1.00 d
C9 C 0.6380(3) 0.10226(10) 0.19796(8) 0.0295(4) Uani 1.00 d
C10 C 0.6172(3) 0.1272(1) 0.27555(9) 0.0304(5) Uani 1.00 d
C11 C 0.4659(3) 0.0719(1) 0.31405(10) 0.0340(5) Uani 1.00 d
C12 C 0.2907(4) 0.0500(2) 0.4219(1) 0.0675(8) Uani 1.00 d
C13 C 0.8256(3) 0.1246(1) 0.3136(1) 0.0439(6) Uani 1.00 d
C14 C 0.1502(3) 0.3317(1) 0.18197(9) 0.0346(5) Uani 1.00 d
C15 C 0.2893(4) 0.3426(1) 0.2462(1) 0.0488(6) Uani 1.00 d
C16 C 0.2251(4) 0.3813(1) 0.1185(1) 0.0468(6) Uani 1.00 d
C17 C -0.0705(4) 0.3531(1) 0.2006(1) 0.0515(7) Uani 1.00 d
H1 H 0.7846 -0.0107 0.0275 0.0716 Uiso 1.00 calc
H2 H 0.8311 -0.1532 0.0190 0.0999 Uiso 1.00 calc
H3 H 0.5861 -0.2434 0.0622 0.1047 Uiso 1.00 calc
H4 H 0.2925 -0.1915 0.1155 0.0917 Uiso 1.00 calc
H5 H 0.2419 -0.0491 0.1247 0.0644 Uiso 1.00 calc
H6 H 0.5858 0.1040 0.0573 0.0468 Uiso 1.00 calc
H7 H 0.3503 0.0896 0.0523 0.0468 Uiso 1.00 calc
H8 H 0.3359 0.0832 0.1763 0.0341 Uiso 1.00 calc
H9 H 0.6772 0.0457 0.1963 0.0354 Uiso 1.00 calc
H10 H 0.7432 0.1352 0.1773 0.0354 Uiso 1.00 calc
H11 H 0.5668 0.1823 0.2774 0.0364 Uiso 1.00 calc
H12 H 0.2734 0.0754 0.4669 0.0810 Uiso 1.00 calc
H13 H 0.1608 0.0451 0.3992 0.0810 Uiso 1.00 calc
H14 H 0.3491 -0.0034 0.4279 0.0810 Uiso 1.00 calc
H15 H 0.8778 0.0697 0.3127 0.0527 Uiso 1.00 calc
H16 H 0.9194 0.1604 0.2903 0.0527 Uiso 1.00 calc
H17 H 0.8086 0.1419 0.3612 0.0527 Uiso 1.00 calc
H18 H 0.2437 0.3075 0.2833 0.0586 Uiso 1.00 calc
H19 H 0.4266 0.3287 0.2338 0.0586 Uiso 1.00 calc
H20 H 0.2843 0.3985 0.2616 0.0586 Uiso 1.00 calc
H21 H 0.3638 0.3670 0.1083 0.0562 Uiso 1.00 calc
H22 H 0.1414 0.3692 0.0786 0.0562 Uiso 1.00 calc
H23 H 0.2170 0.4387 0.1289 0.0562 Uiso 1.00 calc
H24 H -0.0782 0.4093 0.2148 0.0618 Uiso 1.00 calc
H25 H -0.1557 0.3447 0.1603 0.0618 Uiso 1.00 calc
H26 H -0.1159 0.3186 0.2382 0.0618 Uiso 1.00 calc
H27 H 0.6419 0.2783 0.0067 0.0556 Uiso 1.00 calc
H28 H 0.7792 0.2783 0.0527 0.0556 Uiso 1.00 calc
H29 H 0.4512 0.2270 0.1139 0.0556 Uiso 1.00 calc

loop_
_atom_site_aniso_label
_atom_site_aniso_U_11
_atom_site_aniso_U_22
_atom_site_aniso_U_33
_atom_site_aniso_U_12
_atom_site_aniso_U_13
_atom_site_aniso_U_23
S 0.0242(2) 0.0342(2) 0.0274(2) 0.0002(2) 0.0019(2) 0.0005(2)
O1 0.0282(7) 0.0503(8) 0.0347(7) 0.0006(7) -0.0046(5) -0.0049(6)
O2 0.075(1) 0.0476(9) 0.0437(8) -0.0273(9) 0.0100(8) 0.0022(7)
O3 0.066(1) 0.071(1) 0.0355(8) -0.0214(8) 0.0183(7) -0.0100(7)
O4 0.0292(7) 0.0684(9) 0.0341(6) 0.0008(7) 0.0030(6) 0.0063(7)
N1 0.0253(7) 0.0286(7) 0.0300(7) 0.0005(6) 0.0002(6) 0.0045(6)
C1 0.081(2) 0.049(1) 0.049(1) 0.017(1) -0.000(1) -0.007(1)
C2 0.126(3) 0.059(2) 0.065(2) 0.040(2) -0.011(2) -0.016(1)
C3 0.169(4) 0.038(1) 0.055(2) 0.022(2) -0.037(2) -0.007(1)
C4 0.136(3) 0.043(1) 0.050(1) -0.019(2) -0.029(2) 0.005(1)
C5 0.079(2) 0.043(1) 0.040(1) -0.005(1) -0.011(1) -0.0011(9)
C6 0.063(1) 0.036(1) 0.0247(9) 0.0059(10) -0.0138(9) -0.0015(8)
C7 0.050(1) 0.037(1) 0.0298(10) 0.0069(9) -0.0046(9) 0.0003(8)
C8 0.0307(9) 0.0261(9) 0.0284(8) 0.0002(7) -0.0006(8) 0.0025(7)
C9 0.0287(9) 0.0290(9) 0.0308(8) 0.0012(8) 0.0012(8) 0.0043(7)
C10 0.035(1) 0.0265(9) 0.0296(8) 0.0010(8) -0.0030(8) 0.0031(7)
C11 0.031(1) 0.040(1) 0.0311(9) 0.0026(9) -0.0024(8) 0.0050(8)
C12 0.062(2) 0.103(2) 0.038(1) -0.018(1) 0.015(1) 0.007(1)
C13 0.040(1) 0.054(1) 0.0381(10) -0.0126(10) -0.0078(9) 0.0133(9)
C14 0.037(1) 0.0324(10) 0.0338(9) 0.0068(9) -0.0018(9) -0.0033(7)
C15 0.063(1) 0.039(1) 0.045(1) 0.008(1) -0.012(1) -0.0112(10)
C16 0.057(1) 0.033(1) 0.051(1) 0.0049(10) 0.005(1) 0.0045(9)
C17 0.048(1) 0.053(1) 0.053(1) 0.018(1) 0.006(1) -0.006(1)

loop_
_atom_type_symbol
_atom_type_description
_atom_type_scat_dispersion_real
_atom_type_scat_dispersion_imag
_atom_type_scat_source
C C 0.003 0.002
;International Tables for Crystallography
(1992, Vol. C, Tables 4.2.6.8 and 6.1.1.1)
;
H H 0.000 0.000
;International Tables for Crystallography
(1992, Vol. C, Table 6.1.1.2)
;
N N 0.006 0.003
;International Tables for Crystallography
(1992, Vol. C, Tables 4.2.6.8 and 6.1.1.1)
;
O O 0.011 0.006
;International Tables for Crystallography
(1992, Vol. C, Tables 4.2.6.8 and 6.1.1.1)
;
S S 0.125 0.123
;International Tables for Crystallography
(1992, Vol. C, Tables 4.2.6.8 and 6.1.1.1)
;

loop_
_geom_angle_atom_site_label_1
_geom_angle_atom_site_label_2
_geom_angle_atom_site_label_3
_geom_angle
_geom_angle_publ_flag
O1 S N1 111.82(7) ?
O1 S C14 105.12(8) ?
N1 S C14 100.92(8) ?
C11 O3 C12 116.3(2) ?
S N1 C8 115.6(1) ?
C2 C1 C6 120.5(3) ?
C1 C2 C3 121.0(3) ?
C2 C3 C4 119.2(2) ?
C3 C4 C5 120.6(3) ?
C4 C5 C6 120.7(3) ?
C1 C6 C5 118.0(2) ?
C1 C6 C7 120.8(2) ?
C5 C6 C7 121.1(2) ?
C6 C7 C8 114.4(2) ?
N1 C8 C7 110.8(1) ?
N1 C8 C9 109.3(1) ?
C7 C8 C9 111.9(1) ?
C8 C9 C10 115.2(2) ?
C9 C10 C11 111.3(1) ?
C9 C10 C13 111.3(2) ?
C11 C10 C13 109.4(1) ?
O2 C11 O3 122.8(2) ?
O2 C11 C10 125.8(2) ?
O3 C11 C10 111.3(2) ?
S C14 C15 107.9(1) ?
S C14 C16 110.3(1) ?
S C14 C17 104.3(1) ?
C15 C14 C16 112.1(2) ?
C15 C14 C17 110.5(2) ?
C16 C14 C17 111.4(2) ?
H27 O4 H28 96.922 no
S N1 H29 115.471 no
C8 N1 H29 110.773 no
C2 C1 H1 119.749 no
C6 C1 H1 119.744 no
C1 C2 H2 119.500 no
C3 C2 H2 119.515 no
C2 C3 H3 120.409 no
C4 C3 H3 120.423 no
C3 C4 H4 119.688 no
C5 C4 H4 119.700 no
C4 C5 H5 119.659 no
C6 C5 H5 119.660 no
C6 C7 H6 108.230 no
C6 C7 H7 108.226 no
C8 C7 H6 108.230 no
C8 C7 H7 108.228 no
H6 C7 H7 109.462 no
N1 C8 H8 108.256 no
C7 C8 H8 108.255 no
C9 C8 H8 108.252 no
C8 C9 H9 108.041 no
C8 C9 H10 108.033 no
C10 C9 H9 108.036 no
C10 C9 H10 108.034 no
H9 C9 H10 109.457 no
C9 C10 H11 108.251 no
C11 C10 H11 108.249 no
C13 C10 H11 108.246 no
O3 C12 H12 109.477 no
O3 C12 H13 109.475 no
O3 C12 H14 109.469 no
H12 C12 H13 109.474 no
H12 C12 H14 109.468 no
H13 C12 H14 109.465 no
C10 C13 H15 109.466 no
C10 C13 H16 109.472 no
C10 C13 H17 109.474 no
H15 C13 H16 109.469 no
H15 C13 H17 109.471 no
H16 C13 H17 109.475 no
C14 C15 H18 109.469 no
C14 C15 H19 109.468 no
C14 C15 H20 109.472 no
H18 C15 H19 109.471 no
H18 C15 H20 109.474 no
H19 C15 H20 109.473 no
C14 C16 H21 109.467 no
C14 C16 H22 109.472 no
C14 C16 H23 109.470 no
H21 C16 H22 109.473 no
H21 C16 H23 109.469 no
H22 C16 H23 109.476 no
C14 C17 H24 109.469 no
C14 C17 H25 109.470 no
C14 C17 H26 109.467 no
H24 C17 H25 109.474 no
H24 C17 H26 109.472 no
H25 C17 H26 109.475 no

loop_
_geom_bond_atom_site_label_1
_geom_bond_atom_site_label_2
_geom_bond_distance
_geom_bond_publ_flag
S O1 1.503(1) yes
S N1 1.635(1) yes
S C14 1.836(2) yes
O2 C11 1.189(2) yes
O3 C11 1.331(2) yes
O3 C12 1.449(3) yes
N1 C8 1.480(2) yes
C1 C2 1.392(4) yes
C1 C6 1.378(3) yes
C2 C3 1.361(5) yes
C3 C4 1.364(5) yes
C4 C5 1.391(3) yes
C5 C6 1.385(3) yes
C6 C7 1.512(3) yes
C7 C8 1.539(3) yes
C8 C9 1.520(3) yes
C9 C10 1.526(2) yes
C10 C11 1.516(3) yes
C10 C13 1.534(3) yes
C14 C15 1.524(3) yes
C14 C16 1.524(3) yes
C14 C17 1.517(3) yes
O4 H27 0.831 no
O4 H28 0.834 no
N1 H29 0.918 no
C1 H1 0.950 no
C2 H2 0.950 no
C3 H3 0.950 no
C4 H4 0.950 no
C5 H5 0.950 no
C7 H6 0.950 no
C7 H7 0.950 no
C8 H8 0.950 no
C9 H9 0.950 no
C9 H10 0.950 no
C10 H11 0.950 no
C12 H12 0.950 no
C12 H13 0.950 no
C12 H14 0.950 no
C13 H15 0.950 no
C13 H16 0.950 no
C13 H17 0.950 no
C15 H18 0.950 no
C15 H19 0.950 no
C15 H20 0.950 no
C16 H21 0.950 no
C16 H22 0.950 no
C16 H23 0.950 no
C17 H24 0.950 no
C17 H25 0.950 no
C17 H26 0.950 no

loop_
_geom_contact_atom_site_label_1
_geom_contact_atom_site_label_2
_geom_contact_distance
_geom_contact_site_symmetry_2
O1 O4 2.780(2) 3_455
O1 O4 2.809(2) 1_455
O2 C17 3.293(3) 4_545
O2 C15 3.475(3) 4_645
O4 N1 2.919(2) .
O4 C16 3.431(3) .
O4 C17 3.536(3) 1_655
C5 C12 3.570(3) 2_554
C6 C12 3.540(3) 2_554

loop_
_geom_torsion_atom_site_label_1
_geom_torsion_atom_site_label_2
_geom_torsion_atom_site_label_3
_geom_torsion_atom_site_label_4
_geom_torsion
_geom_torsion_site_symmetry_1
_geom_torsion_site_symmetry_2
_geom_torsion_site_symmetry_3
_geom_torsion_site_symmetry_4
_geom_torsion_publ_flag
S N1 C8 C7 98.7(2) 1_555 1_555 1_555 1_555 yes
S N1 C8 C9 -137.6(1) 1_555 1_555 1_555 1_555 yes
O1 S N1 C8 -85.7(1) 1_555 1_555 1_555 1_555 yes
O1 S C14 C15 -171.9(1) 1_555 1_555 1_555 1_555 yes
O1 S C14 C16 -49.1(2) 1_555 1_555 1_555 1_555 yes
O1 S C14 C17 70.6(1) 1_555 1_555 1_555 1_555 yes
O2 C11 O3 C12 1.0(3) 1_555 1_555 1_555 1_555 yes
O2 C11 C10 C9 10.3(3) 1_555 1_555 1_555 1_555 yes
O2 C11 C10 C13 -113.1(2) 1_555 1_555 1_555 1_555 yes
O3 C11 C10 C9 -171.5(2) 1_555 1_555 1_555 1_555 yes
O3 C11 C10 C13 65.0(2) 1_555 1_555 1_555 1_555 yes
N1 S C14 C15 -55.5(2) 1_555 1_555 1_555 1_555 yes
N1 S C14 C16 67.3(2) 1_555 1_555 1_555 1_555 yes
N1 S C14 C17 -173.0(1) 1_555 1_555 1_555 1_555 yes
N1 C8 C7 C6 -173.7(2) 1_555 1_555 1_555 1_555 yes
N1 C8 C9 C10 63.1(2) 1_555 1_555 1_555 1_555 yes
C1 C2 C3 C4 -0.4(4) 1_555 1_555 1_555 1_555 yes
C1 C6 C5 C4 -1.2(3) 1_555 1_555 1_555 1_555 yes
C1 C6 C7 C8 -121.4(2) 1_555 1_555 1_555 1_555 yes
C2 C1 C6 C5 1.2(3) 1_555 1_555 1_555 1_555 yes
C2 C1 C6 C7 -177.4(2) 1_555 1_555 1_555 1_555 yes
C2 C3 C4 C5 0.4(4) 1_555 1_555 1_555 1_555 yes
C3 C2 C1 C6 -0.4(4) 1_555 1_555 1_555 1_555 yes
C3 C4 C5 C6 0.4(4) 1_555 1_555 1_555 1_555 yes
C4 C5 C6 C7 177.4(2) 1_555 1_555 1_555 1_555 yes
C5 C6 C7 C8 60.1(3) 1_555 1_555 1_555 1_555 yes
C6 C7 C8 C9 64.0(2) 1_555 1_555 1_555 1_555 yes
C7 C8 C9 C10 -173.8(1) 1_555 1_555 1_555 1_555 yes
C8 N1 S C14 163.0(1) 1_555 1_555 1_555 1_555 yes
C8 C9 C10 C11 64.5(2) 1_555 1_555 1_555 1_555 yes
C8 C9 C10 C13 -173.2(1) 1_555 1_555 1_555 1_555 yes
C10 C11 O3 C12 -177.2(2) 1_555 1_555 1_555 1_555 yes
